data_1502904
loop_
_publ_author_name
'Burkhard, Johannes A.'
'Gu\'erot, Carine'
'Knust, Henner'
'Rogers-Evans, Mark'
'Carreira, Erick M.'

_publ_section_title
;
 Synthesis and structural analysis of a new class of azaspiro[3.3]heptanes
 as building blocks for medicinal chemistry.
;
_journal_issue 9
_journal_name_full 'Organic letters'
_journal_page_first 1944
_journal_page_last 1947
_journal_paper_doi 10.1021/ol1003302
_journal_volume 12
_journal_year 2010
_chemical_compound_source 'LOC ETH Zurich'
_chemical_formula_moiety 'C12 H12 Br N O2 '
_chemical_formula_sum 'C12 H12 Br N O2'
_chemical_formula_weight 282.142
_chemical_name_systematic
;
 ?
;
_space_group_IT_number 2
_symmetry_cell_setting triclinic
_symmetry_space_group_name_Hall '-P 1'
_symmetry_space_group_name_H-M 'P -1'
_atom_sites_solution_primary direct
_atom_sites_solution_secondary difmap
_audit_creation_method maXus
_cell_angle_alpha 90.2638(6)
_cell_angle_beta 91.1398(7)
_cell_angle_gamma 106.7051(7)
_cell_formula_units_Z 4
_cell_length_a 8.02570(10)
_cell_length_b 11.3647(2)
_cell_length_c 12.6017(2)
_cell_measurement_reflns_used 12925
_cell_measurement_temperature 123
_cell_measurement_theta_max 27.485
_cell_measurement_theta_min 2.425
_cell_volume 1100.61(3)
_computing_cell_refinement 'HKL Scalepack (Otwinowski & Minor 1997)'
_computing_data_collection KappaCCD
_computing_data_reduction 'Denzo and Scalepak (Otwinowski & Minor, 1997)'
_computing_structure_refinement 'SHELXL-97 (Sheldrick, 1997)'
_computing_structure_solution 'SIR97(Altomare et al., J. Appl. Cryst.,1999)'
_diffrn_ambient_temperature 123
_diffrn_measured_fraction_theta_full 0.998
_diffrn_measured_fraction_theta_max 0.998
_diffrn_measurement_device KappaCCD
_diffrn_measurement_method CCD
_diffrn_orient_matrix_type X=UH
_diffrn_orient_matrix_UB_11 0.05353
_diffrn_orient_matrix_UB_12 -0.11485
_diffrn_orient_matrix_UB_13 -0.02958
_diffrn_orient_matrix_UB_21 0.07264
_diffrn_orient_matrix_UB_22 -0.01032
_diffrn_orient_matrix_UB_23 0.05529
_diffrn_orient_matrix_UB_31 -0.04515
_diffrn_orient_matrix_UB_32 -0.03691
_diffrn_orient_matrix_UB_33 0.05385
_diffrn_radiation_source 'fine-focus sealed tube'
_diffrn_radiation_type ' MoK\a'
_diffrn_radiation_wavelength_id all
_diffrn_reflns_av_R_equivalents 0.059
_diffrn_reflns_limit_h_max 10
_diffrn_reflns_limit_h_min -10
_diffrn_reflns_limit_k_max 14
_diffrn_reflns_limit_k_min -14
_diffrn_reflns_limit_l_max 16
_diffrn_reflns_limit_l_min -16
_diffrn_reflns_number 19915
_diffrn_reflns_theta_full 27.47
_diffrn_reflns_theta_max 27.47
_diffrn_reflns_theta_min 3.19
_exptl_absorpt_coefficient_mu 3.718
_exptl_absorpt_correction_T_max 0.631
_exptl_absorpt_correction_T_min 0.389
_exptl_absorpt_correction_type integration
_exptl_absorpt_process_details
;
Gaussian integration (Coppens, 1970)
;
_exptl_crystal_colour Colourless
_exptl_crystal_density_diffrn 1.703
_exptl_crystal_density_method 'not measured'
_exptl_crystal_description Cube
_exptl_crystal_F_000 568.0
_exptl_crystal_size_max .27
_exptl_crystal_size_mid .195
_exptl_crystal_size_min .135
_refine_diff_density_max 0.948
_refine_diff_density_min -0.843
_refine_diff_density_rms 0.087
_refine_ls_extinction_method none
_refine_ls_goodness_of_fit_ref 0.873
_refine_ls_hydrogen_treatment refall
_refine_ls_matrix_type full
_refine_ls_number_parameters 385
_refine_ls_number_reflns 5032
_refine_ls_number_restraints 0
_refine_ls_restrained_S_all 0.873
_refine_ls_R_factor_all 0.0348
_refine_ls_R_factor_gt 0.0305
_refine_ls_shift/su_max 0.001
_refine_ls_shift/su_mean 0.000
_refine_ls_structure_factor_coef Fsqd
_refine_ls_weighting_details 'calc w=1/[\s^2^(Fo^2^)+ (0.1000P)^2^+0.0000P] where P=(Fo^2^+2Fc^2^)/3'
_refine_ls_weighting_scheme calc
_refine_ls_wR_factor_gt 0.0994
_refine_ls_wR_factor_ref 0.1061
_reflns_number_gt 4564
_reflns_number_total 5032
_reflns_threshold_expression >2sigma(I)
_cod_data_source_file ol1003302_si_004.cif
_cod_data_source_block global
_cod_depositor_comments
;
The following automatic conversions were performed:

'_symmetry_cell_setting' value 'Triclinic' changed to 'triclinic'
according to /home/saulius/struct/CIF-dictionaries/cif_core.dic
dictionary named 'cif_core.dic' version 2.4.2 from 2011-04-26.

Automatic conversion script
Id: cif_fix_values 1715 2011-07-08 13:25:40Z adriana 
;
_cod_original_sg_symbol_H-M 'P -1          '
_cod_original_formula_sum 'C12 H12 Br N O2 '
_cod_database_code 1502904

loop_
_symmetry_equiv_pos_as_xyz
+X,+Y,+Z
-X,-Y,-Z

loop_
_atom_site_label
_atom_site_type_symbol
_atom_site_fract_x
_atom_site_fract_y
_atom_site_fract_z
_atom_site_U_iso_or_equiv
_atom_site_adp_type
_atom_site_occupancy
_atom_site_symmetry_multiplicity
_atom_site_calc_flag
Br16 Br -0.13354(3) -0.334745(18) 0.013553(18) 0.02901(10) Uani 1 1 d
Br32 Br -0.08879(3) -0.176413(18) -0.337346(16) 0.02654(10) Uani 1 1 d
O1 O 0.5378(2) 0.45948(13) -0.15124(12) 0.0247(3) Uani 1 1 d
O9 O 0.4759(2) 0.19652(13) 0.16838(11) 0.0253(3) Uani 1 1 d
O17 O 0.7274(2) 0.55479(13) -0.58270(12) 0.0255(3) Uani 1 1 d
O25 O 0.75798(18) 0.17405(14) -0.36703(12) 0.0254(3) Uani 1 1 d
N6 N 0.5160(2) 0.22798(15) -0.00511(13) 0.0210(3) Uani 1 1 d
N22 N 0.6461(2) 0.29590(15) -0.46805(13) 0.0202(3) Uani 1 1 d
C2 C 0.6694(3) 0.5008(2) -0.23176(18) 0.0296(5) Uani 1 1 d
C3 C 0.7694(3) 0.4143(2) -0.19026(17) 0.0258(4) Uani 1 1 d
C4 C 0.6167(2) 0.36632(17) -0.11616(15) 0.0189(4) Uani 1 1 d
C5 C 0.4964(3) 0.23304(18) -0.12179(15) 0.0200(4) Uani 1 1 d
C7 C 0.6333(3) 0.35335(18) 0.00505(16) 0.0204(4) Uani 1 1 d
C8 C 0.4370(3) 0.15965(17) 0.07663(15) 0.0197(4) Uani 1 1 d
C10 C 0.3012(2) 0.03910(17) 0.05409(15) 0.0187(4) Uani 1 1 d
C11 C 0.2150(3) -0.02213(19) 0.14199(16) 0.0238(4) Uani 1 1 d
C12 C 0.0876(3) -0.1333(2) 0.13106(17) 0.0259(4) Uani 1 1 d
C13 C 0.0448(2) -0.18335(18) 0.03055(16) 0.0210(4) Uani 1 1 d
C14 C 0.1295(3) -0.12658(19) -0.05830(17) 0.0264(4) Uani 1 1 d
C15 C 0.2581(3) -0.0152(2) -0.04597(17) 0.0273(4) Uani 1 1 d
C18 C 0.8068(3) 0.57922(19) -0.68690(17) 0.0243(4) Uani 1 1 d
C19 C 0.7917(3) 0.44206(19) -0.70168(16) 0.0237(4) Uani 1 1 d
C20 C 0.7228(2) 0.42705(17) -0.58865(15) 0.0192(4) Uani 1 1 d
C21 C 0.8152(3) 0.38055(19) -0.49658(16) 0.0226(4) Uani 1 1 d
C23 C 0.5490(3) 0.33310(18) -0.55746(15) 0.0204(4) Uani 1 1 d
C24 C 0.6292(3) 0.19360(17) -0.41001(14) 0.0191(4) Uani 1 1 d
C26 C 0.4502(2) 0.10852(17) -0.39434(14) 0.0186(4) Uani 1 1 d
C27 C 0.4396(3) -0.01014(18) -0.36004(15) 0.0212(4) Uani 1 1 d
C28 C 0.2802(3) -0.09370(18) -0.34137(15) 0.0218(4) Uani 1 1 d
C29 C 0.1303(3) -0.05808(18) -0.35776(15) 0.0204(4) Uani 1 1 d
C30 C 0.1355(3) 0.05998(19) -0.38849(16) 0.0220(4) Uani 1 1 d
C31 C 0.2977(3) 0.14372(18) -0.40704(15) 0.0211(4) Uani 1 1 d
H3A H 0.864(4) 0.446(3) -0.156(2) 0.031(7) Uiso 1 1 d
H3B H 0.780(4) 0.352(3) -0.235(3) 0.048(9) Uiso 1 1 d
H5A H 0.374(3) 0.224(2) -0.145(2) 0.021(6) Uiso 1 1 d
H5B H 0.543(3) 0.180(2) -0.1580(18) 0.015(5) Uiso 1 1 d
H7A H 0.744(4) 0.357(3) 0.035(2) 0.037(8) Uiso 1 1 d
H7B H 0.580(4) 0.402(3) 0.042(2) 0.036(8) Uiso 1 1 d
H14 H 0.092(5) -0.163(3) -0.124(3) 0.054(9) Uiso 1 1 d
H18A H 0.739(4) 0.608(2) -0.733(2) 0.028(6) Uiso 1 1 d
H18B H 0.919(4) 0.635(3) -0.679(2) 0.040(8) Uiso 1 1 d
H19A H 0.900(3) 0.420(2) -0.713(2) 0.025(6) Uiso 1 1 d
H19B H 0.717(4) 0.401(3) -0.753(2) 0.042(8) Uiso 1 1 d
H21A H 0.898(3) 0.338(2) -0.5180(19) 0.020(6) Uiso 1 1 d
H21B H 0.868(4) 0.449(3) -0.443(2) 0.035(7) Uiso 1 1 d
H23A H 0.462(3) 0.378(3) -0.531(2) 0.026(6) Uiso 1 1 d
H23B H 0.493(3) 0.267(2) -0.6088(18) 0.015(5) Uiso 1 1 d
H27 H 0.541(4) -0.034(3) -0.356(2) 0.037(8) Uiso 1 1 d
H28 H 0.271(4) -0.173(3) -0.319(2) 0.030(7) Uiso 1 1 d
H30 H 0.034(3) 0.085(2) -0.3970(17) 0.011(5) Uiso 1 1 d
H31 H 0.303(3) 0.225(2) -0.4251(19) 0.019(6) Uiso 1 1 d
H2A H 0.623(4) 0.478(3) -0.305(2) 0.039(8) Uiso 1 1 d
H11 H 0.245(4) 0.015(3) 0.204(2) 0.030(7) Uiso 1 1 d
H12 H 0.022(4) -0.179(3) 0.194(2) 0.037(7) Uiso 1 1 d
H15 H 0.306(3) 0.022(2) -0.110(2) 0.023(6) Uiso 1 1 d
H2B H 0.722(4) 0.586(3) -0.222(3) 0.046(8) Uiso 1 1 d

loop_
_atom_site_aniso_label
_atom_site_aniso_U_11
_atom_site_aniso_U_22
_atom_site_aniso_U_33
_atom_site_aniso_U_23
_atom_site_aniso_U_13
_atom_site_aniso_U_12
Br16 0.02085(14) 0.02294(14) 0.03839(16) -0.00579(10) 0.00245(10) -0.00149(10)
Br32 0.02113(14) 0.02537(14) 0.02698(14) 0.00491(9) 0.00123(9) -0.00323(10)
O1 0.0305(8) 0.0201(7) 0.0250(7) 0.0066(5) 0.0057(6) 0.0095(6)
O9 0.0306(8) 0.0224(7) 0.0184(7) 0.0000(5) -0.0044(6) 0.0007(6)
O17 0.0303(8) 0.0176(7) 0.0277(7) 0.0030(5) 0.0084(6) 0.0050(6)
O25 0.0189(7) 0.0272(7) 0.0272(8) 0.0054(6) -0.0032(6) 0.0022(6)
N6 0.0273(9) 0.0160(7) 0.0161(8) 0.0009(6) -0.0021(6) 0.0007(7)
N22 0.0157(8) 0.0200(8) 0.0209(8) 0.0029(6) -0.0013(6) -0.0009(6)
C2 0.0348(12) 0.0268(11) 0.0235(10) 0.0029(8) 0.0060(9) 0.0022(9)
C3 0.0226(10) 0.0267(10) 0.0238(10) -0.0035(8) 0.0056(8) -0.0001(8)
C4 0.0194(9) 0.0166(8) 0.0206(9) -0.0004(7) 0.0029(7) 0.0050(7)
C5 0.0237(10) 0.0195(9) 0.0160(9) 0.0006(7) 0.0024(7) 0.0046(8)
C7 0.0222(9) 0.0168(8) 0.0206(9) -0.0009(7) 0.0014(7) 0.0031(7)
C8 0.0213(9) 0.0164(8) 0.0210(9) 0.0007(7) -0.0018(7) 0.0048(7)
C10 0.0190(9) 0.0174(8) 0.0197(9) 0.0011(7) -0.0022(7) 0.0056(7)
C11 0.0275(10) 0.0230(9) 0.0188(9) -0.0018(7) 0.0011(8) 0.0038(8)
C12 0.0244(10) 0.0258(10) 0.0246(10) 0.0000(8) 0.0052(8) 0.0023(8)
C13 0.0157(8) 0.0191(9) 0.0282(10) -0.0019(7) -0.0005(7) 0.0050(7)
C14 0.0333(11) 0.0212(9) 0.0205(10) -0.0011(7) -0.0045(8) 0.0012(9)
C15 0.0369(12) 0.0217(10) 0.0190(10) 0.0016(8) 0.0004(9) 0.0015(9)
C18 0.0236(10) 0.0232(10) 0.0246(10) 0.0070(8) 0.0024(8) 0.0040(8)
C19 0.0226(10) 0.0246(10) 0.0211(10) 0.0020(7) 0.0040(8) 0.0018(8)
C20 0.0190(9) 0.0167(8) 0.0206(9) 0.0009(7) 0.0026(7) 0.0030(7)
C21 0.0175(9) 0.0221(9) 0.0235(10) 0.0032(7) 0.0009(7) -0.0019(8)
C23 0.0186(9) 0.0199(9) 0.0210(9) 0.0056(7) 0.0022(7) 0.0028(8)
C24 0.0215(9) 0.0200(9) 0.0138(8) 0.0004(6) 0.0021(7) 0.0026(7)
C26 0.0188(9) 0.0196(9) 0.0145(8) 0.0001(6) 0.0008(7) 0.0008(7)
C27 0.0198(9) 0.0216(9) 0.0216(9) -0.0014(7) -0.0005(7) 0.0051(8)
C28 0.0271(10) 0.0166(9) 0.0200(9) 0.0020(7) 0.0019(7) 0.0034(8)
C29 0.0196(9) 0.0204(9) 0.0173(9) 0.0004(7) 0.0018(7) -0.0007(7)
C30 0.0202(9) 0.0245(10) 0.0205(9) 0.0025(7) 0.0018(7) 0.0052(8)
C31 0.0239(10) 0.0183(9) 0.0194(9) 0.0008(7) 0.0021(7) 0.0033(8)

loop_
_atom_type_symbol
_atom_type_description
_atom_type_scat_dispersion_real
_atom_type_scat_dispersion_imag
_atom_type_scat_source
C C 0.0033 0.0016 'International Tables Vol C Tables 4.2.6.8 and 6.1.1.4'
H H 0.0000 0.0000 'International Tables Vol C Tables 4.2.6.8 and 6.1.1.4'
Br Br -0.2901 2.4595 'International Tables Vol C Tables 4.2.6.8 and 6.1.1.4'
N N 0.0061 0.0033 'International Tables Vol C Tables 4.2.6.8 and 6.1.1.4'
O O 0.0106 0.0060 'International Tables Vol C Tables 4.2.6.8 and 6.1.1.4'

loop_
_diffrn_radiation_wavelength
0.71073

loop_
_exptl_crystal_face_index_h
_exptl_crystal_face_index_k
_exptl_crystal_face_index_l
_exptl_crystal_face_perp_dist
0 9 -10 0.191
-2 6 -1 0.197
-2 3 7 0.147
-2 -1 20 0.162
2 -5 -4 0.051
-18 -1 -1 0.049
18 2 1 0.088
1 4 -15 0.138

loop_
_geom_angle_atom_site_label_1
_geom_angle_atom_site_label_2
_geom_angle_atom_site_label_3
_geom_angle
C4 O1 C2 91.17(14)
C20 O17 C18 91.85(14)
C8 N6 C7 124.67(16)
C8 N6 C5 139.03(17)
C7 N6 C5 94.45(14)
C24 N22 C21 123.60(16)
C24 N22 C23 136.25(16)
C21 N22 C23 94.31(14)
O1 C2 C3 91.17(15)
C2 C3 C4 85.66(15)
O1 C4 C3 91.42(14)
O1 C4 C7 115.77(16)
C3 C4 C7 124.95(17)
O1 C4 C5 115.27(16)
C3 C4 C5 122.85(16)
C7 C4 C5 88.96(14)
N6 C5 C4 88.04(14)
N6 C7 C4 88.54(14)
O9 C8 N6 119.78(18)
O9 C8 C10 120.93(17)
N6 C8 C10 119.29(17)
C15 C10 C11 118.54(19)
C15 C10 C8 125.28(18)
C11 C10 C8 116.18(17)
C12 C11 C10 121.36(19)
C11 C12 C13 118.74(19)
C12 C13 C14 121.59(19)
C12 C13 Br16 119.38(15)
C14 C13 Br16 119.03(16)
C13 C14 C15 118.98(19)
C14 C15 C10 120.8(2)
O17 C18 C19 90.50(14)
C20 C19 C18 85.75(15)
O17 C20 C19 91.59(14)
O17 C20 C21 115.75(16)
C19 C20 C21 122.92(16)
O17 C20 C23 115.93(15)
C19 C20 C23 123.93(17)
C21 C20 C23 89.17(14)
N22 C21 C20 88.75(14)
N22 C23 C20 87.72(13)
O25 C24 N22 120.28(18)
O25 C24 C26 120.99(17)
N22 C24 C26 118.65(16)
C27 C26 C31 119.42(18)
C27 C26 C24 116.84(17)
C31 C26 C24 123.66(17)
C28 C27 C26 120.74(18)
C27 C28 C29 118.85(18)
C28 C29 C30 122.20(18)
C28 C29 Br32 118.35(14)
C30 C29 Br32 119.46(15)
C29 C30 C31 118.32(18)
C30 C31 C26 120.41(18)
O1 C2 H2A 112.9(17)
C3 C2 H2A 111.9(18)
O1 C2 H2B 109(2)
C3 C2 H2B 117.2(19)
H2A C2 H2B 113(3)
C2 C3 H3A 117.8(19)
C4 C3 H3A 111.7(19)
C2 C3 H3B 118(2)
C4 C3 H3B 110(2)
H3A C3 H3B 111(3)
N6 C5 H5A 112.5(15)
C4 C5 H5A 115.5(15)
N6 C5 H5B 113.6(14)
C4 C5 H5B 113.7(14)
H5A C5 H5B 112(2)
N6 C7 H7A 113.3(18)
C4 C7 H7A 118.6(17)
N6 C7 H7B 109.8(19)
C4 C7 H7B 112.5(18)
H7A C7 H7B 112(3)
C12 C11 H11 122.4(18)
C10 C11 H11 116.2(18)
C11 C12 H12 122.9(17)
C13 C12 H12 118.3(17)
C13 C14 H14 118(2)
C15 C14 H14 123(2)
C14 C15 H15 115.4(16)
C10 C15 H15 123.7(16)
O17 C18 H18A 111.5(17)
C19 C18 H18A 114.4(17)
O17 C18 H18B 109.2(18)
C19 C18 H18B 118.2(19)
H18A C18 H18B 111(2)
C20 C19 H19A 116.4(15)
C18 C19 H19A 117.2(16)
C20 C19 H19B 115(2)
C18 C19 H19B 117(2)
H19A C19 H19B 105(2)
N22 C21 H21A 112.7(14)
C20 C21 H21A 115.0(14)
N22 C21 H21B 115.5(16)
C20 C21 H21B 111.0(16)
H21A C21 H21B 112(2)
N22 C23 H23A 112.1(14)
C20 C23 H23A 110.9(15)
N22 C23 H23B 115.4(13)
C20 C23 H23B 117.8(14)
H23A C23 H23B 111(2)
C28 C27 H27 120.6(19)
C26 C27 H27 118.4(19)
C27 C28 H28 121.6(17)
C29 C28 H28 119.5(17)
C29 C30 H30 122.0(14)
C31 C30 H30 119.7(14)
C30 C31 H31 119.1(15)
C26 C31 H31 120.4(15)

loop_
_geom_bond_atom_site_label_1
_geom_bond_atom_site_label_2
_geom_bond_distance
Br16 C13 1.904(2)
Br32 C29 1.9051(19)
O1 C4 1.448(2)
O1 C2 1.459(3)
O9 C8 1.231(2)
O17 C20 1.443(2)
O17 C18 1.464(2)
O25 C24 1.234(2)
N6 C8 1.348(3)
N6 C7 1.468(2)
N6 C5 1.479(2)
N22 C24 1.351(2)
N22 C21 1.472(2)
N22 C23 1.488(2)
C2 C3 1.525(3)
C3 C4 1.529(3)
C4 C7 1.542(3)
C4 C5 1.545(3)
C8 C10 1.507(3)
C10 C15 1.394(3)
C10 C11 1.397(3)
C11 C12 1.382(3)
C12 C13 1.382(3)
C13 C14 1.385(3)
C14 C15 1.390(3)
C18 C19 1.538(3)
C19 C20 1.531(3)
C20 C21 1.540(3)
C20 C23 1.552(3)
C24 C26 1.501(3)
C26 C27 1.398(3)
C26 C31 1.399(3)
C27 C28 1.382(3)
C28 C29 1.387(3)
C29 C30 1.388(3)
C30 C31 1.399(3)
C2 H2A 1.00(3)
C2 H2B 0.94(4)
C3 H3A 0.85(3)
C3 H3B 0.92(4)
C5 H5A 0.99(2)
C5 H5B 0.92(3)
C7 H7A 0.95(3)
C7 H7B 0.92(3)
C11 H11 0.88(3)
C12 H12 1.02(3)
C14 H14 0.93(4)
C15 H15 0.95(3)
C18 H18A 0.92(3)
C18 H18B 0.94(3)
C19 H19A 0.99(3)
C19 H19B 0.90(3)
C21 H21A 0.97(3)
C21 H21B 1.01(3)
C23 H23A 1.03(3)
C23 H23B 0.98(2)
C27 H27 0.93(3)
C28 H28 0.92(3)
C30 H30 0.94(2)
C31 H31 0.94(3)

loop_
_geom_torsion_atom_site_label_1
_geom_torsion_atom_site_label_2
_geom_torsion_atom_site_label_3
_geom_torsion_atom_site_label_4
_geom_torsion
C4 O1 C2 C3 -5.91(16)
O1 C2 C3 C4 5.61(15)
C2 O1 C4 C3 5.89(16)
C2 O1 C4 C7 136.31(18)
C2 O1 C4 C5 -121.82(17)
C2 C3 C4 O1 -5.65(15)
C2 C3 C4 C7 -128.9(2)
C2 C3 C4 C5 116.0(2)
C8 N6 C5 C4 162.8(2)
C7 N6 C5 C4 -0.92(15)
O1 C4 C5 N6 -117.32(17)
C3 C4 C5 N6 132.97(19)
C7 C4 C5 N6 0.87(15)
C8 N6 C7 C4 -166.14(19)
C5 N6 C7 C4 0.92(15)
O1 C4 C7 N6 116.86(17)
C3 C4 C7 N6 -131.36(19)
C5 C4 C7 N6 -0.88(15)
C7 N6 C8 O9 -7.8(3)
C5 N6 C8 O9 -167.9(2)
C7 N6 C8 C10 171.81(17)
C5 N6 C8 C10 11.7(4)
O9 C8 C10 C15 -174.6(2)
N6 C8 C10 C15 5.8(3)
O9 C8 C10 C11 4.5(3)
N6 C8 C10 C11 -175.12(18)
C15 C10 C11 C12 -1.0(3)
C8 C10 C11 C12 179.87(19)
C10 C11 C12 C13 -0.6(3)
C11 C12 C13 C14 1.8(3)
C11 C12 C13 Br16 -178.76(16)
C12 C13 C14 C15 -1.4(3)
Br16 C13 C14 C15 179.16(17)
C13 C14 C15 C10 -0.2(3)
C11 C10 C15 C14 1.4(3)
C8 C10 C15 C14 -179.5(2)
C20 O17 C18 C19 4.29(15)
O17 C18 C19 C20 -4.05(15)
C18 O17 C20 C19 -4.31(16)
C18 O17 C20 C21 123.79(17)
C18 O17 C20 C23 -133.69(17)
C18 C19 C20 O17 4.11(15)
C18 C19 C20 C21 -118.29(19)
C18 C19 C20 C23 127.20(18)
C24 N22 C21 C20 158.70(18)
C23 N22 C21 C20 1.81(15)
O17 C20 C21 N22 116.86(17)
C19 C20 C21 N22 -132.71(18)
C23 C20 C21 N22 -1.73(15)
C24 N22 C23 C20 -153.6(2)
C21 N22 C23 C20 -1.80(15)
O17 C20 C23 N22 -116.72(17)
C19 C20 C23 N22 131.91(18)
C21 C20 C23 N22 1.72(15)
C21 N22 C24 O25 8.7(3)
C23 N22 C24 O25 154.2(2)
C21 N22 C24 C26 -174.55(17)
C23 N22 C24 C26 -29.0(3)
O25 C24 C26 C27 -20.2(3)
N22 C24 C26 C27 163.07(18)
O25 C24 C26 C31 156.51(19)
N22 C24 C26 C31 -20.2(3)
C31 C26 C27 C28 1.7(3)
C24 C26 C27 C28 178.60(17)
C26 C27 C28 C29 0.3(3)
C27 C28 C29 C30 -2.4(3)
C27 C28 C29 Br32 177.44(15)
C28 C29 C30 C31 2.4(3)
Br32 C29 C30 C31 -177.50(14)
C29 C30 C31 C26 -0.2(3)
C27 C26 C31 C30 -1.8(3)
C24 C26 C31 C30 -178.42(17)

loop_
_cod_related_entry_id
_cod_related_entry_code
_cod_related_entry_database
1 29340922 ChemSpider
